data_4030987
loop_
_publ_author_name
'Engel-Andreasen, Jens'
'Wich, Kathrine'
'Laursen, Jonas S.'
'Harris, Pernille'
'Olsen, Christian A.'

_publ_section_title
;
 Effects of thionation and fluorination on cis-trans isomerization in
 tertiary amides: an investigation of N-alkylglycine (peptoid) rotamers.
;
_journal_issue 11
_journal_name_full 'The Journal of organic chemistry'
_journal_page_first 5415
_journal_page_last 5427
_journal_paper_doi 10.1021/acs.joc.5b00048
_journal_volume 80
_journal_year 2015
_chemical_formula_moiety 'C19 H22 N2 O S'
_chemical_formula_sum 'C19 H22 N2 O S'
_chemical_formula_weight 326.44
_chemical_name_systematic
;
 ?
;
_space_group_crystal_system triclinic
_space_group_IT_number 2
_space_group_name_Hall '-P 1'
_space_group_name_H-M_alt 'P -1'
_symmetry_space_group_name_Hall '-P 1'
_symmetry_space_group_name_H-M 'P -1'
_atom_sites_solution_hydrogens geom
_atom_sites_solution_primary direct
_audit_creation_date 2014-09-24
_audit_creation_method
;
Olex2 1.2
(compiled 2014.08.28 svn.r2986 for OlexSys, GUI svn.r4866)
;
_cell_angle_alpha 78.273(3)
_cell_angle_beta 86.460(3)
_cell_angle_gamma 78.272(3)
_cell_formula_units_Z 2
_cell_length_a 8.6606(3)
_cell_length_b 8.8909(2)
_cell_length_c 11.7871(4)
_cell_measurement_reflns_used 10387
_cell_measurement_temperature 120.00(10)
_cell_measurement_theta_max 73.7910
_cell_measurement_theta_min 3.8190
_cell_volume 869.92(5)
_computing_cell_refinement
;
CrysAlisPro, Agilent Technologies,
Version 1.171.37.33 (release 27-03-2014 CrysAlis171 .NET)
(compiled Mar 27 2014,17:12:48)
;
_computing_data_collection
;
CrysAlisPro, Agilent Technologies,
Version 1.171.37.33 (release 27-03-2014 CrysAlis171 .NET)
(compiled Mar 27 2014,17:12:48)
;
_computing_data_reduction
;
CrysAlisPro, Agilent Technologies,
Version 1.171.37.33 (release 27-03-2014 CrysAlis171 .NET)
(compiled Mar 27 2014,17:12:48)
;
_computing_molecular_graphics 'Olex2 (Dolomanov et al., 2009)'
_computing_publication_material 'Olex2 (Dolomanov et al., 2009)'
_computing_structure_refinement 'ShelXL (Sheldrick, 2008)'
_computing_structure_solution 'ShelXS (Sheldrick, 2008)'
_diffrn_ambient_environment N~2~
_diffrn_ambient_temperature 120.00(10)
_diffrn_detector 'CCD plate'
_diffrn_detector_area_resol_mean 5.3073
_diffrn_detector_type Atlas
_diffrn_measured_fraction_theta_full 0.995
_diffrn_measured_fraction_theta_max 0.977
_diffrn_measurement_details
;
  1 omega  -40.00  -13.00   1.0000    1.0000
omega____ theta____ kappa____ phi______ frames
    -      -41.0554  -57.0000  -60.0000 27

  2 omega  -56.00  -23.00   1.0000    1.0000
omega____ theta____ kappa____ phi______ frames
    -      -41.0554  -38.0000    0.0000 33

  3 omega  -50.00   28.00   1.0000    1.0000
omega____ theta____ kappa____ phi______ frames
    -      -41.0554   38.0000  120.0000 78

  4 omega  -16.00   42.00   1.0000    1.0000
omega____ theta____ kappa____ phi______ frames
    -       41.0554  -77.0000    0.0000 58

  5 omega   30.00   97.00   1.0000    1.0000
omega____ theta____ kappa____ phi______ frames
    -       41.0554 -125.0000 -120.0000 67

  6 omega   39.00   96.00   1.0000    1.0000
omega____ theta____ kappa____ phi______ frames
    -      106.6310  -45.0000    0.0000 57

  7 omega   40.00  107.00   1.0000    1.0000
omega____ theta____ kappa____ phi______ frames
    -      106.6310  -95.0000    0.0000 67

  8 omega   87.00  118.00   1.0000    1.0000
omega____ theta____ kappa____ phi______ frames
    -      106.6310 -121.0000   -4.0000 31

  9 omega   44.00  139.00   1.0000    1.0000
omega____ theta____ kappa____ phi______ frames
    -      106.6310  -77.0000  150.0000 95

 10 omega   47.00  118.00   1.0000    1.0000
omega____ theta____ kappa____ phi______ frames
    -      106.6310 -125.0000  150.0000 71

 11 omega   33.00   84.00   1.0000    1.0000
omega____ theta____ kappa____ phi______ frames
    -      106.6310 -121.0000   -4.0000 51

 12 omega  115.00  143.00   1.0000    1.0000
omega____ theta____ kappa____ phi______ frames
    -       70.0000   60.0000   31.2198 28

 13 omega  123.00  174.00   1.0000    1.0000
omega____ theta____ kappa____ phi______ frames
    -       98.0000   76.0000   19.3171 51

 14 omega  124.00  150.00   1.0000    1.0000
omega____ theta____ kappa____ phi______ frames
    -      106.6310   77.0000  -60.0000 26

 15 omega  112.00  177.00   1.0000    1.0000
omega____ theta____ kappa____ phi______ frames
    -      106.6310   77.0000  -90.0000 65

 16 omega  102.00  128.00   1.0000    1.0000
omega____ theta____ kappa____ phi______ frames
    -       66.0000   76.0000  -78.0893 26

 17 omega   83.00  138.00   1.0000    1.0000
omega____ theta____ kappa____ phi______ frames
    -       62.0000   76.0000  -14.6076 55

 18 omega  104.00  176.00   1.0000    1.0000
omega____ theta____ kappa____ phi______ frames
    -      106.6310   77.0000   60.0000 72

 19 omega  145.00  171.00   1.0000    1.0000
omega____ theta____ kappa____ phi______ frames
    -      106.6310   77.0000  150.0000 26

 20 omega  114.00  148.00   1.0000    1.0000
omega____ theta____ kappa____ phi______ frames
    -      106.6310   77.0000   90.0000 34

 21 omega   89.00  126.00   1.0000    1.0000
omega____ theta____ kappa____ phi______ frames
    -       58.0000   75.0000  109.8675 37

 22 omega   79.00  112.00   1.0000    1.0000
omega____ theta____ kappa____ phi______ frames
    -      106.6310   61.0000   60.0000 33

 23 omega   79.00  110.00   1.0000    1.0000
omega____ theta____ kappa____ phi______ frames
    -      106.6310   77.0000   90.0000 31

 24 omega   79.00  105.00   1.0000    1.0000
omega____ theta____ kappa____ phi______ frames
    -      106.6310   61.0000   90.0000 26

 25 omega   74.00  100.00   1.0000    1.0000
omega____ theta____ kappa____ phi______ frames
    -      106.6310   77.0000   30.0000 26

 26 omega   78.00  177.00   1.0000    1.0000
omega____ theta____ kappa____ phi______ frames
    -      106.6310   61.0000    0.0000 99

 27 omega   78.00  171.00   1.0000    1.0000
omega____ theta____ kappa____ phi______ frames
    -      106.6310   61.0000  -30.0000 93

 28 omega   74.00  103.00   1.0000    1.0000
omega____ theta____ kappa____ phi______ frames
    -      106.6310   77.0000  -60.0000 29

 29 omega   77.00  105.00   1.0000    1.0000
omega____ theta____ kappa____ phi______ frames
    -      106.6310   77.0000  -90.0000 28

 30 omega   74.00  147.00   1.0000    1.0000
omega____ theta____ kappa____ phi______ frames
    -      106.6310   77.0000 -120.0000 73

 31 omega   75.00  133.00   1.0000    1.0000
omega____ theta____ kappa____ phi______ frames
    -      106.6310   77.0000 -180.0000 58

 32 omega   74.00  140.00   1.0000    1.0000
omega____ theta____ kappa____ phi______ frames
    -      106.6310   77.0000 -150.0000 66

 33 omega   57.00   88.00   1.0000    1.0000
omega____ theta____ kappa____ phi______ frames
    -       86.0000   72.0000  -66.5393 31

 34 omega   42.00   70.00   1.0000    1.0000
omega____ theta____ kappa____ phi______ frames
    -       74.0000   75.0000  -57.5794 28

 35 omega   30.00   57.00   1.0000    1.0000
omega____ theta____ kappa____ phi______ frames
    -       62.0000   76.0000  -14.6076 27

 36 omega   41.00   73.00   1.0000    1.0000
omega____ theta____ kappa____ phi______ frames
    -       70.0000   60.0000   31.2198 32

 37 omega   66.00   92.00   1.0000    1.0000
omega____ theta____ kappa____ phi______ frames
    -       98.0000   76.0000   19.3171 26

 38 omega   74.00  100.00   1.0000    1.0000
omega____ theta____ kappa____ phi______ frames
    -      106.6310   77.0000   60.0000 26

 39 omega   68.00  161.00   1.0000    1.0000
omega____ theta____ kappa____ phi______ frames
    -       98.0000   71.0000  135.7158 93

 40 omega   77.00  115.00   1.0000    1.0000
omega____ theta____ kappa____ phi______ frames
    -      106.6310   77.0000  150.0000 38

 41 omega   43.00   72.00   1.0000    1.0000
omega____ theta____ kappa____ phi______ frames
    -       74.0000   71.0000  143.2849 29

 42 omega   40.00   65.00   1.0000    1.0000
omega____ theta____ kappa____ phi______ frames
    -       66.0000   65.0000  111.0559 25

 43 omega   26.00   84.00   1.0000    1.0000
omega____ theta____ kappa____ phi______ frames
    -       58.0000   75.0000  109.8675 58

 44 omega   21.00   46.00   1.0000    1.0000
omega____ theta____ kappa____ phi______ frames
    -       54.0000   78.0000   46.4123 25

 45 omega   11.00   36.00   1.0000    1.0000
omega____ theta____ kappa____ phi______ frames
    -       46.0000   84.0000  112.9472 25

 46 omega   16.00   41.00   1.0000    1.0000
omega____ theta____ kappa____ phi______ frames
    -       50.0000   81.0000   88.8855 25

 47 omega    7.00   33.00   1.0000    1.0000
omega____ theta____ kappa____ phi______ frames
    -       42.0000   84.0000  122.2130 26

 48 omega    9.00   34.00   1.0000    1.0000
omega____ theta____ kappa____ phi______ frames
    -       42.0000   81.0000   23.1961 25

 49 omega   20.00   45.00   1.0000    1.0000
omega____ theta____ kappa____ phi______ frames
    -       54.0000   81.0000  -38.1713 25

 50 omega   34.00   59.00   1.0000    1.0000
omega____ theta____ kappa____ phi______ frames
    -       66.0000   76.0000  -78.0893 25

 51 omega   34.00   63.00   1.0000    1.0000
omega____ theta____ kappa____ phi______ frames
    -       66.0000   75.0000 -113.4248 29

 52 omega   53.00   79.00   1.0000    1.0000
omega____ theta____ kappa____ phi______ frames
    -       82.0000   64.0000 -157.8636 26

 53 omega   54.00   80.00   1.0000    1.0000
omega____ theta____ kappa____ phi______ frames
    -       82.0000   57.0000 -176.0734 26

 54 omega   26.00   53.00   1.0000    1.0000
omega____ theta____ kappa____ phi______ frames
    -       58.0000   75.0000 -175.4040 27

 55 omega   20.00   45.00   1.0000    1.0000
omega____ theta____ kappa____ phi______ frames
    -       54.0000   81.0000 -141.5597 25

 56 omega    0.00   25.00   1.0000    1.0000
omega____ theta____ kappa____ phi______ frames
    -       38.0000   93.0000  -81.3435 25

 57 omega -105.00  -47.00   1.0000    1.0000
omega____ theta____ kappa____ phi______ frames
    -      -41.0554  -57.0000  -60.0000 58

 58 omega -112.00  -70.00   1.0000    1.0000
omega____ theta____ kappa____ phi______ frames
    -      -41.0554  -38.0000    0.0000 42

 59 omega -106.00  -79.00   1.0000    1.0000
omega____ theta____ kappa____ phi______ frames
    -      -41.0554  -38.0000  150.0000 27

 60 omega  -68.00  -24.00   1.0000    1.0000
omega____ theta____ kappa____ phi______ frames
    -      -41.0554  -38.0000  150.0000 44
;
_diffrn_measurement_device 'four-circle diffractometer'
_diffrn_measurement_device_type 'SuperNova, Dual, Cu at zero, Atlas'
_diffrn_measurement_method '\w scans'
_diffrn_orient_matrix_UB_11 -0.0149331000
_diffrn_orient_matrix_UB_12 0.0784909000
_diffrn_orient_matrix_UB_13 0.1063289000
_diffrn_orient_matrix_UB_21 0.0449056000
_diffrn_orient_matrix_UB_22 -0.1620495000
_diffrn_orient_matrix_UB_23 0.0794848000
_diffrn_orient_matrix_UB_31 0.1754453000
_diffrn_orient_matrix_UB_32 0.0116864000
_diffrn_orient_matrix_UB_33 -0.0142424000
_diffrn_radiation_monochromator mirror
_diffrn_radiation_probe x-ray
_diffrn_radiation_type CuK\a
_diffrn_radiation_wavelength 1.54184
_diffrn_reflns_av_R_equivalents 0.0275
_diffrn_reflns_av_unetI/netI 0.0197
_diffrn_reflns_laue_measured_fraction_full 0.995
_diffrn_reflns_laue_measured_fraction_max 0.977
_diffrn_reflns_limit_h_max 10
_diffrn_reflns_limit_h_min -9
_diffrn_reflns_limit_k_max 11
_diffrn_reflns_limit_k_min -10
_diffrn_reflns_limit_l_max 14
_diffrn_reflns_limit_l_min -14
_diffrn_reflns_number 13664
_diffrn_reflns_point_group_measured_fraction_full 0.995
_diffrn_reflns_point_group_measured_fraction_max 0.977
_diffrn_reflns_theta_full 67.684
_diffrn_reflns_theta_max 73.953
_diffrn_reflns_theta_min 3.831
_diffrn_source 'sealed X-ray tube'
_diffrn_source_type 'SuperNova (Cu) X-ray Source'
_exptl_absorpt_coefficient_mu 1.688
_exptl_absorpt_correction_T_max 1.00000
_exptl_absorpt_correction_T_min 0.69366
_exptl_absorpt_correction_type multi-scan
_exptl_absorpt_process_details
;
CrysAlisPro, Agilent Technologies,
Version 1.171.37.33 (release 27-03-2014 CrysAlis171 .NET)
(compiled Mar 27 2014,17:12:48)
Empirical absorption correction using spherical harmonics,
 implemented in SCALE3 ABSPACK scaling algorithm.
;
_exptl_crystal_colour colourless
_exptl_crystal_colour_primary colourless
_exptl_crystal_density_diffrn 1.246
_exptl_crystal_description block
_exptl_crystal_F_000 348
_exptl_crystal_size_max 0.275
_exptl_crystal_size_mid 0.173
_exptl_crystal_size_min 0.069
_refine_diff_density_max 0.397
_refine_diff_density_min -0.374
_refine_diff_density_rms 0.050
_refine_ls_extinction_method none
_refine_ls_goodness_of_fit_ref 1.087
_refine_ls_hydrogen_treatment constr
_refine_ls_matrix_type full
_refine_ls_number_parameters 211
_refine_ls_number_reflns 3444
_refine_ls_number_restraints 0
_refine_ls_restrained_S_all 1.087
_refine_ls_R_factor_all 0.0407
_refine_ls_R_factor_gt 0.0391
_refine_ls_shift/su_max 0.000
_refine_ls_shift/su_mean 0.000
_refine_ls_structure_factor_coef Fsqd
_refine_ls_weighting_details
;
 w=1/[\s^2^(Fo^2^)+(0.0424P)^2^+0.7801P]
 where P=(Fo^2^+2Fc^2^)/3
;
_refine_ls_weighting_scheme calc
_refine_ls_wR_factor_gt 0.1060
_refine_ls_wR_factor_ref 0.1072
_reflns_Friedel_coverage 0.000
_reflns_number_gt 3274
_reflns_number_total 3444
_reflns_threshold_expression 'I > 2\s(I)'
_cod_data_source_file jo5b00048_si_002.cif
_cod_data_source_block compound_5c
_cod_depositor_comments 'Adding full bibliography for 4030982--4030996.cif.'
_cod_database_code 4030987
_shelxl_version_number 2013-2
_chemical_oxdiff_formula 'C19 H22 N2 O1 S1'
_shelx_space_group_comment
;
The symmetry employed for this shelxl refinement is uniquely defined
by the following loop, which should always be used as a source of
symmetry information in preference to the above space-group names.
They are only intended as comments.
;
_reflns_odcompleteness_completeness 99.52
_reflns_odcompleteness_iscentric 1
_reflns_odcompleteness_theta 66.97
_olex2_refinement_description
;
1. Fixed Uiso
 At 1.2 times of:
  All C(H) groups, All C(H,H) groups
 At 1.5 times of:
  All C(H,H,H,H,H,H) groups
2. Others
 Fixed Sof: H6A(0.5) H6B(0.5) H6C(0.5) H6D(0.5) H6E(0.5) H6F(0.5) H2A(0.5)
 H2B(0.5) H2C(0.5) H2D(0.5) H2E(0.5) H2F(0.5) H1A(0.5) H1B(0.5) H1C(0.5)
 H1D(0.5) H1E(0.5) H1F(0.5)
3.a Ternary CH refined with riding coordinates:
 C7(H7)
3.b Secondary CH2 refined with riding coordinates:
 C4(H4A,H4B)
3.c Aromatic/amide H refined with riding coordinates:
 C13(H13), C9(H9), C17(H17), C15(H15), C19(H19), C18(H18), C16(H16), C12(H12),
 C10(H10), C11(H11)
3.d Disordered Me refined as rotating group:
 C6(H6A,H6B,H6C,H6D,H6E,H6F), C2(H2A,H2B,H2C,H2D,H2E,H2F), C1(H1A,H1B,H1C,H1D,
 H1E,H1F)
;
_olex2_submission_special_instructions 'No special instructions were received'

loop_
_space_group_symop_operation_xyz
'x, y, z'
'-x, -y, -z'

loop_
_atom_site_label
_atom_site_type_symbol
_atom_site_fract_x
_atom_site_fract_y
_atom_site_fract_z
_atom_site_U_iso_or_equiv
_atom_site_adp_type
_atom_site_occupancy
_atom_site_site_symmetry_order
_atom_site_calc_flag
_atom_site_refinement_flags_posn
_atom_site_refinement_flags_occupancy
S1 S 0.16532(5) 0.34166(5) 0.81289(4) 0.02375(13) Uani 1 1 d . .
O1 O 0.31772(15) -0.04581(14) 0.95576(10) 0.0240(3) Uani 1 1 d . .
N2 N 0.42613(16) 0.14161(16) 0.77251(12) 0.0173(3) Uani 1 1 d . .
C7 C 0.60172(18) 0.09228(18) 0.76422(13) 0.0165(3) Uani 1 1 d . .
H7 H 0.6444 0.1089 0.8348 0.020 Uiso 1 1 calc R .
N1 N 0.16196(18) -0.14170(18) 0.85337(13) 0.0245(3) Uani 1 1 d . .
C8 C 0.65482(18) -0.08085(19) 0.76046(14) 0.0176(3) Uani 1 1 d . .
C13 C 0.6804(2) -0.1878(2) 0.86487(15) 0.0213(3) Uani 1 1 d . .
H13 H 0.6588 -0.1533 0.9346 0.026 Uiso 1 1 calc R .
C6 C 0.4689(2) 0.3686(2) 0.84401(15) 0.0221(4) Uani 1 1 d . .
H6A H 0.4086 0.4668 0.8575 0.033 Uiso 0.5 1 calc GR P
H6B H 0.5465 0.3874 0.7838 0.033 Uiso 0.5 1 calc GR P
H6C H 0.5205 0.3111 0.9139 0.033 Uiso 0.5 1 calc GR P
H6D H 0.5751 0.3101 0.8460 0.033 Uiso 0.5 1 calc GR P
H6E H 0.4373 0.3895 0.9197 0.033 Uiso 0.5 1 calc GR P
H6F H 0.4632 0.4658 0.7896 0.033 Uiso 0.5 1 calc GR P
C3 C 0.26782(19) -0.05338(19) 0.86258(14) 0.0182(3) Uani 1 1 d . .
C5 C 0.3607(2) 0.27537(19) 0.80760(13) 0.0183(3) Uani 1 1 d . .
C9 C 0.6865(2) -0.1350(2) 0.65652(15) 0.0228(4) Uani 1 1 d . .
H9 H 0.6697 -0.0647 0.5863 0.027 Uiso 1 1 calc R .
C14 C 0.67103(19) 0.19465(18) 0.66235(14) 0.0173(3) Uani 1 1 d . .
C4 C 0.32460(19) 0.04037(19) 0.74847(14) 0.0188(3) Uani 1 1 d . .
H4A H 0.3822 -0.0313 0.7015 0.023 Uiso 1 1 calc R .
H4B H 0.2343 0.1034 0.7052 0.023 Uiso 1 1 calc R .
C17 C 0.8117(2) 0.3729(2) 0.47736(16) 0.0289(4) Uani 1 1 d . .
H17 H 0.8586 0.4320 0.4156 0.035 Uiso 1 1 calc R .
C15 C 0.5887(2) 0.2626(2) 0.56119(15) 0.0234(4) Uani 1 1 d . .
H15 H 0.4862 0.2487 0.5549 0.028 Uiso 1 1 calc R .
C19 C 0.8242(2) 0.2174(2) 0.67022(15) 0.0210(3) Uani 1 1 d . .
H19 H 0.8801 0.1730 0.7377 0.025 Uiso 1 1 calc R .
C18 C 0.8941(2) 0.3057(2) 0.57821(16) 0.0266(4) Uani 1 1 d . .
H18 H 0.9965 0.3199 0.5842 0.032 Uiso 1 1 calc R .
C2 C 0.1059(2) -0.1628(2) 0.74515(17) 0.0280(4) Uani 1 1 d . .
H2A H 0.0249 -0.2241 0.7613 0.042 Uiso 0.5 1 calc GR P
H2B H 0.1919 -0.2159 0.7038 0.042 Uiso 0.5 1 calc GR P
H2C H 0.0639 -0.0624 0.6989 0.042 Uiso 0.5 1 calc GR P
H2D H 0.1622 -0.1109 0.6814 0.042 Uiso 0.5 1 calc GR P
H2E H -0.0048 -0.1190 0.7388 0.042 Uiso 0.5 1 calc GR P
H2F H 0.1233 -0.2726 0.7437 0.042 Uiso 0.5 1 calc GR P
C16 C 0.6593(2) 0.3515(2) 0.46911(15) 0.0286(4) Uani 1 1 d . .
H16 H 0.6035 0.3967 0.4017 0.034 Uiso 1 1 calc R .
C12 C 0.7379(2) -0.3455(2) 0.86541(17) 0.0269(4) Uani 1 1 d . .
H12 H 0.7551 -0.4161 0.9355 0.032 Uiso 1 1 calc R .
C10 C 0.7428(2) -0.2932(2) 0.65736(17) 0.0264(4) Uani 1 1 d . .
H10 H 0.7624 -0.3286 0.5878 0.032 Uiso 1 1 calc R .
C1 C 0.0954(3) -0.2243(3) 0.95904(18) 0.0345(5) Uani 1 1 d . .
H1A H 0.0081 -0.2651 0.9398 0.052 Uiso 0.5 1 calc GR P
H1B H 0.0597 -0.1530 1.0107 0.052 Uiso 0.5 1 calc GR P
H1C H 0.1747 -0.3089 0.9961 0.052 Uiso 0.5 1 calc GR P
H1D H 0.1536 -0.2196 1.0246 0.052 Uiso 0.5 1 calc GR P
H1E H 0.1020 -0.3317 0.9537 0.052 Uiso 0.5 1 calc GR P
H1F H -0.0130 -0.1758 0.9683 0.052 Uiso 0.5 1 calc GR P
C11 C 0.7699(2) -0.3985(2) 0.76200(17) 0.0267(4) Uani 1 1 d . .
H11 H 0.8093 -0.5041 0.7627 0.032 Uiso 1 1 calc R .

loop_
_atom_site_aniso_label
_atom_site_aniso_U_11
_atom_site_aniso_U_22
_atom_site_aniso_U_33
_atom_site_aniso_U_23
_atom_site_aniso_U_13
_atom_site_aniso_U_12
S1 0.0168(2) 0.0257(2) 0.0257(2) -0.00163(16) 0.00207(16) -0.00133(16)
O1 0.0275(7) 0.0264(6) 0.0200(6) -0.0014(5) -0.0041(5) -0.0117(5)
N2 0.0149(7) 0.0188(7) 0.0190(7) -0.0027(5) 0.0007(5) -0.0062(5)
C7 0.0151(8) 0.0176(8) 0.0170(7) -0.0026(6) 0.0002(6) -0.0045(6)
N1 0.0242(8) 0.0290(8) 0.0242(7) -0.0041(6) 0.0002(6) -0.0155(6)
C8 0.0134(7) 0.0178(8) 0.0231(8) -0.0047(6) 0.0001(6) -0.0057(6)
C13 0.0211(8) 0.0203(8) 0.0232(8) -0.0044(6) 0.0021(6) -0.0061(6)
C6 0.0215(8) 0.0191(8) 0.0265(9) -0.0063(7) 0.0040(7) -0.0054(6)
C3 0.0160(8) 0.0175(8) 0.0212(8) -0.0034(6) 0.0003(6) -0.0040(6)
C5 0.0194(8) 0.0179(8) 0.0159(7) 0.0009(6) 0.0027(6) -0.0049(6)
C9 0.0225(9) 0.0241(9) 0.0228(8) -0.0061(7) -0.0007(7) -0.0056(7)
C14 0.0192(8) 0.0151(7) 0.0175(7) -0.0035(6) 0.0030(6) -0.0038(6)
C4 0.0160(8) 0.0227(8) 0.0193(8) -0.0043(6) -0.0004(6) -0.0075(6)
C17 0.0421(11) 0.0225(9) 0.0230(9) -0.0046(7) 0.0139(8) -0.0127(8)
C15 0.0208(9) 0.0272(9) 0.0205(8) -0.0024(7) 0.0002(7) -0.0033(7)
C19 0.0224(9) 0.0209(8) 0.0212(8) -0.0056(6) 0.0018(6) -0.0068(7)
C18 0.0273(9) 0.0272(9) 0.0302(9) -0.0105(7) 0.0095(7) -0.0144(7)
C2 0.0261(9) 0.0316(10) 0.0323(10) -0.0135(8) -0.0013(7) -0.0124(8)
C16 0.0367(11) 0.0256(9) 0.0186(8) 0.0009(7) 0.0015(7) -0.0001(8)
C12 0.0275(9) 0.0189(8) 0.0325(10) -0.0005(7) 0.0004(7) -0.0050(7)
C10 0.0221(9) 0.0286(9) 0.0333(10) -0.0159(8) 0.0017(7) -0.0067(7)
C1 0.0367(11) 0.0365(11) 0.0327(10) 0.0028(8) 0.0006(8) -0.0227(9)
C11 0.0203(9) 0.0178(8) 0.0443(11) -0.0104(7) 0.0019(7) -0.0053(7)

loop_
_atom_type_symbol
_atom_type_description
_atom_type_scat_dispersion_real
_atom_type_scat_dispersion_imag
_atom_type_scat_source
C C 0.0181 0.0091 'International Tables Vol C Tables 4.2.6.8 and 6.1.1.4'
H H 0.0000 0.0000 'International Tables Vol C Tables 4.2.6.8 and 6.1.1.4'
N N 0.0311 0.0180 'International Tables Vol C Tables 4.2.6.8 and 6.1.1.4'
O O 0.0492 0.0322 'International Tables Vol C Tables 4.2.6.8 and 6.1.1.4'
S S 0.3331 0.5567 'International Tables Vol C Tables 4.2.6.8 and 6.1.1.4'

loop_
_geom_angle_atom_site_label_1
_geom_angle_atom_site_label_2
_geom_angle_atom_site_label_3
_geom_angle
C5 N2 C7 120.59(13)
C5 N2 C4 119.25(14)
C4 N2 C7 120.08(13)
N2 C7 C8 112.95(12)
N2 C7 C14 111.38(13)
C14 C7 C8 111.31(13)
C3 N1 C2 125.23(15)
C3 N1 C1 118.89(15)
C2 N1 C1 115.88(15)
C13 C8 C7 118.44(14)
C13 C8 C9 119.00(15)
C9 C8 C7 122.48(15)
C12 C13 C8 120.37(16)
O1 C3 N1 122.80(15)
O1 C3 C4 120.72(14)
N1 C3 C4 116.48(14)
N2 C5 S1 123.03(13)
N2 C5 C6 117.97(15)
C6 C5 S1 119.00(12)
C10 C9 C8 120.49(16)
C15 C14 C7 122.45(15)
C15 C14 C19 119.05(15)
C19 C14 C7 118.48(14)
N2 C4 C3 110.29(13)
C16 C17 C18 119.57(16)
C14 C15 C16 120.19(17)
C18 C19 C14 120.56(16)
C17 C18 C19 120.21(17)
C17 C16 C15 120.43(17)
C11 C12 C13 120.38(17)
C11 C10 C9 120.02(17)
C12 C11 C10 119.73(16)

loop_
_geom_bond_atom_site_label_1
_geom_bond_atom_site_label_2
_geom_bond_distance
S1 C5 1.6770(17)
O1 C3 1.224(2)
N2 C7 1.498(2)
N2 C5 1.343(2)
N2 C4 1.456(2)
C7 C8 1.523(2)
C7 C14 1.523(2)
N1 C3 1.345(2)
N1 C2 1.452(2)
N1 C1 1.461(2)
C8 C13 1.393(2)
C8 C9 1.397(2)
C13 C12 1.389(2)
C6 C5 1.503(2)
C3 C4 1.541(2)
C9 C10 1.390(3)
C14 C15 1.390(2)
C14 C19 1.393(2)
C17 C18 1.386(3)
C17 C16 1.384(3)
C15 C16 1.394(3)
C19 C18 1.388(2)
C12 C11 1.387(3)
C10 C11 1.389(3)

loop_
_geom_torsion_atom_site_label_1
_geom_torsion_atom_site_label_2
_geom_torsion_atom_site_label_3
_geom_torsion_atom_site_label_4
_geom_torsion
O1 C3 C4 N2 -5.4(2)
N2 C7 C8 C13 -88.51(18)
N2 C7 C8 C9 94.89(18)
N2 C7 C14 C15 -30.9(2)
N2 C7 C14 C19 150.73(14)
C7 N2 C5 S1 177.05(11)
C7 N2 C5 C6 -3.2(2)
C7 N2 C4 C3 99.24(16)
C7 C8 C13 C12 -176.12(15)
C7 C8 C9 C10 176.52(15)
C7 C14 C15 C16 -178.07(16)
C7 C14 C19 C18 178.00(15)
N1 C3 C4 N2 174.42(14)
C8 C7 C14 C15 96.10(18)
C8 C7 C14 C19 -82.24(18)
C8 C13 C12 C11 -0.3(3)
C8 C9 C10 C11 -0.8(3)
C13 C8 C9 C10 -0.1(3)
C13 C12 C11 C10 -0.6(3)
C5 N2 C7 C8 161.97(14)
C5 N2 C7 C14 -71.90(18)
C5 N2 C4 C3 -77.49(18)
C9 C8 C13 C12 0.6(3)
C9 C10 C11 C12 1.1(3)
C14 C7 C8 C13 145.33(15)
C14 C7 C8 C9 -31.3(2)
C14 C15 C16 C17 0.1(3)
C14 C19 C18 C17 0.2(3)
C4 N2 C7 C8 -14.71(19)
C4 N2 C7 C14 111.41(15)
C4 N2 C5 S1 -6.2(2)
C4 N2 C5 C6 173.53(14)
C15 C14 C19 C18 -0.4(2)
C19 C14 C15 C16 0.3(3)
C18 C17 C16 C15 -0.2(3)
C2 N1 C3 O1 -175.99(17)
C2 N1 C3 C4 4.2(3)
C16 C17 C18 C19 0.1(3)
C1 N1 C3 O1 4.2(3)
C1 N1 C3 C4 -175.66(16)
